data_4516331
loop_
_publ_author_name
'Duggirala, Naga Kiran'
'Wood, Geoffrey P. F.'
'Fischer, Addison'
'Wojtas, \/Lukasz'
'Perry, Miranda L.'
'Zaworotko, Michael J.'

_publ_section_title
;
 Hydrogen Bond Hierarchy: Persistent
 Phenol&#x00B7;&#x00B7;&#x00B7;Chloride Hydrogen Bonds in the Presence of
 Carboxylic Acid Moieties
;
_journal_issue 9
_journal_name_full 'Crystal Growth &amp; Design'
_journal_page_first 4341
_journal_paper_doi 10.1021/acs.cgd.5b00628
_journal_volume 15
_journal_year 2015
_chemical_formula_moiety '2(C7 H6 O3), C4 H12 N, Cl, H2 O'
_chemical_formula_sum 'C18 H26 Cl N O7'
_chemical_formula_weight 403.85
_space_group_IT_number 14
_space_group_name_Hall '-P 2ybc'
_space_group_name_H-M_alt 'P 1 21/c 1'
_symmetry_cell_setting monoclinic
_symmetry_space_group_name_H-M 'P 1 21/c 1'
_atom_sites_solution_hydrogens geom
_atom_sites_solution_primary direct
_atom_sites_solution_secondary difmap
_audit_creation_method SHELXL-97
_cell_angle_alpha 90.00
_cell_angle_beta 99.185(2)
_cell_angle_gamma 90.00
_cell_formula_units_Z 4
_cell_length_a 9.3111(5)
_cell_length_b 7.9191(4)
_cell_length_c 28.5924(14)
_cell_measurement_temperature 100(2)
_cell_volume 2081.24(18)
_computing_cell_refinement 'APEX2 (Bruker, 2010); SAINT (Bruker, 2009)'
_computing_data_collection 'APEX2 (Bruker, 2010)'
_computing_data_reduction 'SAINT (Bruker, 2009);XPREP(Sheldrick,2008)'
_computing_publication_material 'OLEX2 (Dolomanov,2009)'
_computing_structure_refinement 'SHELXTL (Sheldrick, 2008), OLEX2 (2009)'
_computing_structure_solution 'SHELXS-97 (Sheldrick, 2008)'
_diffrn_ambient_temperature 100(2)
_diffrn_measured_fraction_theta_full 0.985
_diffrn_measured_fraction_theta_max 0.985
_diffrn_measurement_device_type 'Bruker D8 Venture PHOTON 100 CMOS'
_diffrn_measurement_method 'omega scans'
_diffrn_radiation_monochromator mirrors
_diffrn_radiation_source 'INCOATEC Imus micro-focus source'
_diffrn_radiation_type CuK\a
_diffrn_radiation_wavelength 1.54178
_diffrn_reflns_av_R_equivalents 0.0555
_diffrn_reflns_av_sigmaI/netI 0.0315
_diffrn_reflns_limit_h_max 11
_diffrn_reflns_limit_h_min -10
_diffrn_reflns_limit_k_max 8
_diffrn_reflns_limit_k_min -9
_diffrn_reflns_limit_l_max 33
_diffrn_reflns_limit_l_min -33
_diffrn_reflns_number 27092
_diffrn_reflns_theta_full 66.45
_diffrn_reflns_theta_max 66.45
_diffrn_reflns_theta_min 4.81
_exptl_absorpt_coefficient_mu 1.956
_exptl_absorpt_correction_T_max 0.9619
_exptl_absorpt_correction_T_min 0.5915
_exptl_absorpt_correction_type multi-scan
_exptl_absorpt_process_details 'SADABS; (Sheldrick, 2003)'
_exptl_crystal_colour colorless
_exptl_crystal_density_diffrn 1.289
_exptl_crystal_density_method 'not measured'
_exptl_crystal_description needle
_exptl_crystal_F_000 856
_exptl_crystal_size_max 0.30
_exptl_crystal_size_mid 0.04
_exptl_crystal_size_min 0.02
_refine_diff_density_max 0.324
_refine_diff_density_min -0.189
_refine_diff_density_rms 0.059
_refine_ls_extinction_method none
_refine_ls_goodness_of_fit_ref 1.037
_refine_ls_hydrogen_treatment mixed
_refine_ls_matrix_type full
_refine_ls_number_parameters 268
_refine_ls_number_reflns 3605
_refine_ls_number_restraints 3
_refine_ls_restrained_S_all 1.037
_refine_ls_R_factor_all 0.0399
_refine_ls_R_factor_gt 0.0350
_refine_ls_shift/su_max 0.001
_refine_ls_shift/su_mean 0.000
_refine_ls_structure_factor_coef Fsqd
_refine_ls_weighting_details 'calc w=1/[\s^2^(Fo^2^)+(0.0640P)^2^+0.5844P] where P=(Fo^2^+2Fc^2^)/3'
_refine_ls_weighting_scheme calc
_refine_ls_wR_factor_gt 0.0968
_refine_ls_wR_factor_ref 0.1010
_reflns_number_gt 3250
_reflns_number_total 3605
_reflns_threshold_expression >2sigma(I)
_cod_data_source_file cg5b00628_si_014.cif
_cod_data_source_block shelxl
_cod_original_sg_symbol_H-M P21/c
_cod_database_code 4516331

loop_
_symmetry_equiv_pos_as_xyz
'x, y, z'
'-x, y+1/2, -z+1/2'
'-x, -y, -z'
'x, -y-1/2, z-1/2'

loop_
_atom_site_label
_atom_site_type_symbol
_atom_site_fract_x
_atom_site_fract_y
_atom_site_fract_z
_atom_site_U_iso_or_equiv
_atom_site_adp_type
_atom_site_occupancy
_atom_site_symmetry_multiplicity
_atom_site_calc_flag
_atom_site_refinement_flags
_atom_site_disorder_assembly
_atom_site_disorder_group
Cl1 Cl 0.21476(4) 0.50728(4) 0.257167(12) 0.02418(14) Uani 1 1 d . . .
O1 O -0.25322(11) 0.89744(13) 0.34123(4) 0.0227(3) Uani 1 1 d . . .
O2 O 0.51205(11) 0.26866(13) 0.46182(3) 0.0220(2) Uani 1 1 d . . .
H2 H 0.4301 0.3301 0.4424 0.10(2) Uiso 0.50 1 d PR A 1
O3 O 0.42449(11) 0.31665(13) 0.52907(3) 0.0220(2) Uani 1 1 d . . .
H3 H 0.3445 0.3880 0.5115 0.10(2) Uiso 0.50 1 d PR B 2
O4 O 0.29566(11) 0.44118(13) 0.41537(4) 0.0234(3) Uani 1 1 d . . .
H4 H 0.3687 0.3721 0.4356 0.072(16) Uiso 0.50 1 d PR C 2
C5 C 0.07844(15) 0.59967(17) 0.41166(5) 0.0163(3) Uani 1 1 d . . .
C6 C 0.62903(15) 0.13825(17) 0.53228(5) 0.0178(3) Uani 1 1 d . . .
N7 N -0.39654(13) 1.37852(15) 0.33540(4) 0.0212(3) Uani 1 1 d . . .
C8 C 0.51558(15) 0.24745(18) 0.50625(5) 0.0176(3) Uani 1 1 d . . .
O9 O 0.95195(11) -0.16559(14) 0.60464(5) 0.0258(3) Uani 1 1 d . . .
C10 C 0.63374(16) 0.11000(18) 0.58065(5) 0.0196(3) Uani 1 1 d . . .
H10 H 0.5627 0.1605 0.5966 0.024 Uiso 1 1 calc R . .
C11 C 0.83956(16) -0.04050(18) 0.53379(5) 0.0215(3) Uani 1 1 d . . .
H11 H 0.9092 -0.0935 0.5177 0.026 Uiso 1 1 calc R . .
C12 C 0.19849(16) 0.49970(16) 0.43766(5) 0.0172(3) Uani 1 1 d . . .
C13 C -0.02872(15) 0.66756(18) 0.43525(5) 0.0182(3) Uani 1 1 d . . .
H13 H -0.0260 0.6454 0.4680 0.022 Uiso 1 1 calc R . .
C14 C -0.14208(15) 0.79997(17) 0.36323(5) 0.0173(3) Uani 1 1 d . . .
O15 O 0.20250(11) 0.47792(13) 0.48206(4) 0.0232(3) Uani 1 1 d . . .
H15 H 0.2900 0.4237 0.5005 0.082(17) Uiso 0.50 1 d PR D 1
C16 C 0.07271(15) 0.63139(18) 0.36346(5) 0.0186(3) Uani 1 1 d . . .
H16 H 0.1444 0.5842 0.3471 0.022 Uiso 1 1 calc R . .
C17 C 0.84470(15) -0.06615(18) 0.58220(5) 0.0203(3) Uani 1 1 d . . .
C19 C -0.03665(16) 0.73107(18) 0.33924(5) 0.0190(3) Uani 1 1 d . . .
H19 H -0.0399 0.7525 0.3064 0.023 Uiso 1 1 calc R . .
C20 C 0.73338(16) 0.06186(18) 0.50909(5) 0.0193(3) Uani 1 1 d . . .
H20 H 0.7313 0.0804 0.4762 0.023 Uiso 1 1 calc R . .
C21 C -0.13854(15) 0.76664(17) 0.41122(5) 0.0187(3) Uani 1 1 d . . .
H21 H -0.2114 0.8119 0.4274 0.022 Uiso 1 1 calc R . .
C22 C -0.45937(17) 1.53667(19) 0.35246(6) 0.0241(3) Uani 1 1 d . . .
H22A H -0.3945 1.6319 0.3491 0.036 Uiso 1 1 calc R . .
H22B H -0.4697 1.5236 0.3858 0.036 Uiso 1 1 calc R . .
H22C H -0.5550 1.5581 0.3336 0.036 Uiso 1 1 calc R . .
C23 C -0.3685(2) 1.4047(2) 0.28606(6) 0.0353(4) Uani 1 1 d . . .
H23A H -0.4599 1.4330 0.2655 0.053 Uiso 1 1 calc R . .
H23B H -0.3282 1.3010 0.2746 0.053 Uiso 1 1 calc R . .
H23C H -0.2989 1.4973 0.2856 0.053 Uiso 1 1 calc R . .
C24 C -0.50288(18) 1.2369(2) 0.33638(7) 0.0308(4) Uani 1 1 d . . .
H24A H -0.5199 1.2190 0.3690 0.046 Uiso 1 1 calc R . .
H24B H -0.4634 1.1335 0.3246 0.046 Uiso 1 1 calc R . .
H24C H -0.5949 1.2657 0.3162 0.046 Uiso 1 1 calc R . .
C25 C 0.74082(17) 0.00917(17) 0.60557(5) 0.0208(3) Uani 1 1 d . . .
H25 H 0.7436 -0.0088 0.6386 0.025 Uiso 1 1 calc R . .
C26 C -0.25758(18) 1.3348(2) 0.36714(7) 0.0328(4) Uani 1 1 d . . .
H26A H -0.1863 1.4251 0.3659 0.049 Uiso 1 1 calc R . .
H26B H -0.2193 1.2285 0.3566 0.049 Uiso 1 1 calc R . .
H26C H -0.2762 1.3221 0.3997 0.049 Uiso 1 1 calc R . .
O5 O 0.06315(16) 0.19421(18) 0.30243(4) 0.0439(4) Uani 1 1 d D . .
H5A H 0.093(2) 0.282(2) 0.2892(8) 0.053(7) Uiso 1 1 d D . .
H5B H -0.011(2) 0.152(3) 0.2838(8) 0.072(8) Uiso 1 1 d D . .
H9 H 0.945(2) -0.172(3) 0.6322(9) 0.045(7) Uiso 1 1 d . . .
H1 H -0.240(2) 0.918(3) 0.3146(8) 0.036(6) Uiso 1 1 d . . .

loop_
_atom_site_aniso_label
_atom_site_aniso_U_11
_atom_site_aniso_U_22
_atom_site_aniso_U_33
_atom_site_aniso_U_23
_atom_site_aniso_U_13
_atom_site_aniso_U_12
Cl1 0.0262(2) 0.0259(2) 0.0191(2) -0.00331(14) -0.00063(15) -0.00144(14)
O1 0.0220(6) 0.0237(6) 0.0214(6) 0.0054(5) 0.0008(4) 0.0044(4)
O2 0.0261(6) 0.0199(5) 0.0189(5) 0.0025(4) 0.0001(4) -0.0005(4)
O3 0.0226(5) 0.0208(5) 0.0212(5) -0.0006(4) -0.0007(4) 0.0040(4)
O4 0.0205(5) 0.0207(6) 0.0300(6) 0.0027(4) 0.0069(4) 0.0024(4)
C5 0.0179(7) 0.0111(7) 0.0194(7) 0.0000(5) 0.0012(6) -0.0035(5)
C6 0.0191(7) 0.0105(7) 0.0221(8) -0.0002(6) -0.0019(6) -0.0037(6)
N7 0.0176(6) 0.0187(7) 0.0266(7) -0.0018(5) 0.0009(5) -0.0004(5)
C8 0.0181(7) 0.0115(7) 0.0216(8) -0.0014(5) -0.0014(6) -0.0051(5)
O9 0.0220(6) 0.0210(6) 0.0313(7) 0.0062(5) -0.0050(5) 0.0020(4)
C10 0.0208(8) 0.0140(7) 0.0229(8) -0.0008(6) 0.0001(6) -0.0023(6)
C11 0.0200(7) 0.0145(7) 0.0290(8) -0.0013(6) 0.0010(6) -0.0011(6)
C12 0.0209(7) 0.0119(7) 0.0183(8) 0.0007(5) 0.0013(6) -0.0049(5)
C13 0.0220(8) 0.0157(7) 0.0164(7) 0.0005(6) 0.0016(6) -0.0019(6)
C14 0.0171(7) 0.0114(7) 0.0217(7) 0.0004(6) -0.0022(6) -0.0019(5)
O15 0.0241(6) 0.0241(6) 0.0202(6) 0.0059(4) 0.0005(4) 0.0020(4)
C16 0.0189(7) 0.0170(7) 0.0197(7) -0.0008(6) 0.0027(6) -0.0017(6)
C17 0.0175(7) 0.0115(7) 0.0289(8) 0.0029(6) -0.0054(6) -0.0033(6)
C19 0.0213(7) 0.0182(7) 0.0169(7) 0.0022(6) 0.0012(6) -0.0020(6)
C20 0.0214(8) 0.0145(7) 0.0207(7) 0.0001(6) -0.0001(6) -0.0031(6)
C21 0.0182(7) 0.0159(7) 0.0222(8) -0.0019(6) 0.0040(6) -0.0003(6)
C22 0.0216(8) 0.0193(8) 0.0318(9) -0.0057(6) 0.0050(6) -0.0016(6)
C23 0.0394(10) 0.0379(10) 0.0301(9) -0.0065(8) 0.0103(8) 0.0012(8)
C24 0.0246(8) 0.0193(8) 0.0463(10) -0.0047(7) -0.0005(7) -0.0054(7)
C25 0.0243(8) 0.0158(8) 0.0202(8) 0.0014(6) -0.0031(6) -0.0046(6)
C26 0.0225(8) 0.0239(9) 0.0473(10) 0.0009(7) -0.0086(7) 0.0007(7)
O5 0.0533(9) 0.0405(8) 0.0311(7) 0.0131(6) -0.0141(6) -0.0205(7)

loop_
_atom_type_symbol
_atom_type_description
_atom_type_scat_dispersion_real
_atom_type_scat_dispersion_imag
_atom_type_scat_source
C C 0.0181 0.0091 'International Tables Vol C Tables 4.2.6.8 and 6.1.1.4'
H H 0.0000 0.0000 'International Tables Vol C Tables 4.2.6.8 and 6.1.1.4'
Cl Cl 0.3639 0.7018 'International Tables Vol C Tables 4.2.6.8 and 6.1.1.4'
N N 0.0311 0.0180 'International Tables Vol C Tables 4.2.6.8 and 6.1.1.4'
O O 0.0492 0.0322 'International Tables Vol C Tables 4.2.6.8 and 6.1.1.4'

loop_
_geom_angle_atom_site_label_1
_geom_angle_atom_site_label_2
_geom_angle_atom_site_label_3
_geom_angle
C14 O1 H1 109.2(14)
C8 O2 H2 121.0
C8 O3 H3 119.2
C12 O4 H4 112.8
C16 C5 C13 119.37(13)
C16 C5 C12 120.20(13)
C13 C5 C12 120.42(13)
C10 C6 C20 119.11(13)
C10 C6 C8 120.13(13)
C20 C6 C8 120.76(13)
C23 N7 C22 109.21(12)
C23 N7 C26 109.94(13)
C22 N7 C26 109.93(12)
C23 N7 C24 109.76(13)
C22 N7 C24 109.04(12)
C26 N7 C24 108.95(12)
O3 C8 O2 122.66(13)
O3 C8 C6 118.48(12)
O2 C8 C6 118.87(13)
C17 O9 H9 109.4(16)
C25 C10 C6 120.62(14)
C25 C10 H10 119.7
C6 C10 H10 119.7
C20 C11 C17 120.12(14)
C20 C11 H11 119.9
C17 C11 H11 119.9
O4 C12 O15 122.56(13)
O4 C12 C5 119.07(13)
O15 C12 C5 118.36(13)
C21 C13 C5 120.46(13)
C21 C13 H13 119.8
C5 C13 H13 119.8
O1 C14 C21 117.34(13)
O1 C14 C19 122.47(13)
C21 C14 C19 120.17(13)
C12 O15 H15 118.5
C19 C16 C5 120.45(14)
C19 C16 H16 119.8
C5 C16 H16 119.8
O9 C17 C11 117.56(14)
O9 C17 C25 122.60(14)
C11 C17 C25 119.84(13)
C16 C19 C14 119.76(13)
C16 C19 H19 120.1
C14 C19 H19 120.1
C11 C20 C6 120.39(14)
C11 C20 H20 119.8
C6 C20 H20 119.8
C13 C21 C14 119.79(13)
C13 C21 H21 120.1
C14 C21 H21 120.1
N7 C22 H22A 109.5
N7 C22 H22B 109.5
H22A C22 H22B 109.5
N7 C22 H22C 109.5
H22A C22 H22C 109.5
H22B C22 H22C 109.5
N7 C23 H23A 109.5
N7 C23 H23B 109.5
H23A C23 H23B 109.5
N7 C23 H23C 109.5
H23A C23 H23C 109.5
H23B C23 H23C 109.5
N7 C24 H24A 109.5
N7 C24 H24B 109.5
H24A C24 H24B 109.5
N7 C24 H24C 109.5
H24A C24 H24C 109.5
H24B C24 H24C 109.5
C10 C25 C17 119.90(14)
C10 C25 H25 120.1
C17 C25 H25 120.1
N7 C26 H26A 109.5
N7 C26 H26B 109.5
H26A C26 H26B 109.5
N7 C26 H26C 109.5
H26A C26 H26C 109.5
H26B C26 H26C 109.5
H5A O5 H5B 109(2)

loop_
_geom_bond_atom_site_label_1
_geom_bond_atom_site_label_2
_geom_bond_distance
O1 C14 1.3618(17)
O1 H1 0.81(2)
O2 C8 1.2766(17)
O2 H2 0.9963
O3 C8 1.2735(18)
O3 H3 1.0038
O4 C12 1.2742(18)
O4 H4 0.9855
C5 C16 1.393(2)
C5 C13 1.398(2)
C5 C12 1.471(2)
C6 C10 1.395(2)
C6 C20 1.398(2)
C6 C8 1.472(2)
N7 C23 1.490(2)
N7 C22 1.4966(19)
N7 C26 1.4977(19)
N7 C24 1.499(2)
O9 C17 1.3507(18)
O9 H9 0.80(2)
C10 C25 1.383(2)
C10 H10 0.9500
C11 C20 1.382(2)
C11 C17 1.392(2)
C11 H11 0.9500
C12 O15 1.2759(18)
C13 C21 1.382(2)
C13 H13 0.9500
C14 C21 1.393(2)
C14 C19 1.395(2)
O15 H15 0.9943
C16 C19 1.384(2)
C16 H16 0.9500
C17 C25 1.394(2)
C19 H19 0.9500
C20 H20 0.9500
C21 H21 0.9500
C22 H22A 0.9800
C22 H22B 0.9800
C22 H22C 0.9800
C23 H23A 0.9800
C23 H23B 0.9800
C23 H23C 0.9800
C24 H24A 0.9800
C24 H24B 0.9800
C24 H24C 0.9800
C25 H25 0.9500
C26 H26A 0.9800
C26 H26B 0.9800
C26 H26C 0.9800
O5 H5A 0.855(16)
O5 H5B 0.870(16)

loop_
_geom_hbond_atom_site_label_D
_geom_hbond_atom_site_label_H
_geom_hbond_atom_site_label_A
_geom_hbond_distance_DH
_geom_hbond_distance_HA
_geom_hbond_distance_DA
_geom_hbond_angle_DHA
_geom_hbond_site_symmetry_A
O1 H1 Cl1 0.81(2) 2.22(2) 3.0201(12) 173(2) 2
O2 H2 O4 1.00 1.62 2.6145(14) 174.3 .
O3 H3 O15 1.00 1.61 2.6120(14) 171.8 .
O4 H4 O2 0.99 1.64 2.6145(14) 168.5 .
O9 H9 O5 0.80(2) 1.89(2) 2.6929(18) 177(2) 3_656
C13 H13 O15 0.95 2.54 3.2796(18) 135.1 3_566
O15 H15 O3 0.99 1.62 2.6120(14) 174.0 .
C22 H22B O4 0.98 2.55 3.2125(19) 124.9 1_465
O5 H5A Cl1 0.855(16) 2.379(16) 3.2245(14) 170(2) .
O5 H5B Cl1 0.870(16) 2.359(17) 3.2223(13) 171(2) 2_545
